data_7221657
loop_
_publ_author_name
'Zhang, Zhong'
'Feng, Yan-Fang'
'Wei, Qiu-Yu'
'Hu, Kun'
'Chen, Zi-Lu'
'Liang, Fu-Pei'

_publ_section_title
;
 Metal-controlled structural variations of coordination architectures
 constructed from flexible 1H-benzimidazole-1-propionic acid
;
_journal_issue 35
_journal_name_full CrystEngComm
_journal_page_first 6724
_journal_paper_doi 10.1039/C5CE01250C
_journal_volume 17
_journal_year 2015
_chemical_formula_moiety 'C40 H38 Cu2 N8 O9, 7(H2 O)'
_chemical_formula_sum 'C40 H52 Cu2 N8 O16'
_chemical_formula_weight 1027.98
_space_group_crystal_system monoclinic
_space_group_IT_number 13
_symmetry_space_group_name_Hall '-P 2yc'
_symmetry_space_group_name_H-M 'P 1 2/c 1'
_atom_sites_solution_hydrogens geom
_atom_sites_solution_primary direct
_atom_sites_solution_secondary difmap
_audit_creation_method SHELXL-97
_audit_update_record
;
2015-06-13 deposited with the CCDC.
2015-07-27 downloaded from the CCDC.
;
_cell_angle_alpha 90.00
_cell_angle_beta 90.758(7)
_cell_angle_gamma 90.00
_cell_formula_units_Z 4
_cell_length_a 26.010(11)
_cell_length_b 10.830(5)
_cell_length_c 15.972(7)
_cell_measurement_reflns_used 9064
_cell_measurement_temperature 294(2)
_cell_measurement_theta_max 26.19
_cell_measurement_theta_min 2.27
_cell_volume 4499(3)
_computing_cell_refinement 'Bruker SAINT'
_computing_data_collection 'Bruker APEX2'
_computing_data_reduction 'Bruker SAINT'
_computing_molecular_graphics 'Bruker SHELXTL'
_computing_publication_material 'Bruker SHELXTL'
_computing_structure_refinement 'SHELXL-97 (Sheldrick, 2008)'
_computing_structure_solution 'SHELXS-97 (Sheldrick, 2008)'
_diffrn_ambient_temperature 294(2)
_diffrn_measured_fraction_theta_full 0.998
_diffrn_measured_fraction_theta_max 0.998
_diffrn_radiation_monochromator graphite
_diffrn_radiation_source 'fine-focus sealed tube'
_diffrn_radiation_type MoK\a
_diffrn_radiation_wavelength 0.71073
_diffrn_reflns_av_R_equivalents 0.0386
_diffrn_reflns_av_sigmaI/netI 0.0342
_diffrn_reflns_limit_h_max 32
_diffrn_reflns_limit_h_min -32
_diffrn_reflns_limit_k_max 13
_diffrn_reflns_limit_k_min -12
_diffrn_reflns_limit_l_max 19
_diffrn_reflns_limit_l_min -19
_diffrn_reflns_number 36766
_diffrn_reflns_theta_full 26.00
_diffrn_reflns_theta_max 26.00
_diffrn_reflns_theta_min 0.78
_exptl_absorpt_coefficient_mu 1.025
_exptl_absorpt_correction_T_max 0.8983
_exptl_absorpt_correction_T_min 0.8112
_exptl_absorpt_correction_type multi-scan
_exptl_absorpt_process_details 'SADABS(Sheldrick, 1996)'
_exptl_crystal_colour green
_exptl_crystal_density_diffrn 1.518
_exptl_crystal_density_method 'not measured'
_exptl_crystal_description block
_exptl_crystal_F_000 2136
_exptl_crystal_size_max 0.20
_exptl_crystal_size_mid 0.17
_exptl_crystal_size_min 0.13
_refine_diff_density_max 0.440
_refine_diff_density_min -0.425
_refine_diff_density_rms 0.069
_refine_ls_extinction_method none
_refine_ls_goodness_of_fit_ref 1.032
_refine_ls_hydrogen_treatment constr
_refine_ls_matrix_type full
_refine_ls_number_parameters 595
_refine_ls_number_reflns 8830
_refine_ls_number_restraints 1
_refine_ls_restrained_S_all 1.037
_refine_ls_R_factor_all 0.0580
_refine_ls_R_factor_gt 0.0396
_refine_ls_shift/su_max 0.002
_refine_ls_shift/su_mean 0.000
_refine_ls_structure_factor_coef Fsqd
_refine_ls_weighting_details 'calc w=1/[\s^2^(Fo^2^)+(0.0600P)^2^+1.7000P] where P=(Fo^2^+2Fc^2^)/3'
_refine_ls_weighting_scheme calc
_refine_ls_wR_factor_gt 0.1037
_refine_ls_wR_factor_ref 0.1122
_reflns_number_gt 6798
_reflns_number_total 8830
_reflns_threshold_expression >2sigma(I)
_cod_data_source_file c5ce01250c2.cif
_cod_data_source_block yf140616
_cod_depositor_comments 'Adding full bibliography for 7221656--7221661.cif.'
_cod_original_cell_volume 4498(3)
_cod_original_sg_symbol_H-M 'P 2/c'
_cod_database_code 7221657

loop_
_symmetry_equiv_pos_as_xyz
'x, y, z'
'-x, y, -z+1/2'
'-x, -y, -z'
'x, -y, z-1/2'

loop_
_atom_site_label
_atom_site_type_symbol
_atom_site_fract_x
_atom_site_fract_y
_atom_site_fract_z
_atom_site_U_iso_or_equiv
_atom_site_adp_type
_atom_site_occupancy
_atom_site_symmetry_multiplicity
_atom_site_calc_flag
_atom_site_refinement_flags
C1 C 0.25013(9) 0.4975(2) 0.38272(15) 0.0258(5) Uani 1 1 d .
C2 C 0.22796(10) 0.6148(2) 0.38263(18) 0.0373(6) Uani 1 1 d .
H2 H 0.1940 0.6271 0.3659 0.045 Uiso 1 1 calc R
C3 C 0.25859(11) 0.7112(3) 0.40840(19) 0.0417(7) Uani 1 1 d .
H3 H 0.2450 0.7907 0.4090 0.050 Uiso 1 1 calc R
C4 C 0.30980(10) 0.6929(2) 0.43384(18) 0.0385(6) Uani 1 1 d .
H4 H 0.3291 0.7602 0.4522 0.046 Uiso 1 1 calc R
C5 C 0.33231(10) 0.5773(2) 0.43235(16) 0.0319(6) Uani 1 1 d .
H5 H 0.3664 0.5658 0.4490 0.038 Uiso 1 1 calc R
C6 C 0.30199(9) 0.4786(2) 0.40500(15) 0.0259(5) Uani 1 1 d .
C7 C 0.27018(9) 0.3016(2) 0.36726(16) 0.0307(6) Uani 1 1 d .
H7 H 0.2670 0.2180 0.3551 0.037 Uiso 1 1 calc R
C8 C 0.17942(9) 0.3545(3) 0.32635(16) 0.0352(6) Uani 1 1 d .
H8A H 0.1784 0.2688 0.3087 0.042 Uiso 1 1 calc R
H8B H 0.1731 0.4054 0.2773 0.042 Uiso 1 1 calc R
C9 C 0.13685(9) 0.3767(3) 0.38915(17) 0.0356(6) Uani 1 1 d .
H9A H 0.1397 0.4607 0.4098 0.043 Uiso 1 1 calc R
H9B H 0.1039 0.3693 0.3604 0.043 Uiso 1 1 calc R
C10 C 0.13751(9) 0.2901(2) 0.46276(16) 0.0291(6) Uani 1 1 d .
C11 C 0.49461(9) 0.0122(2) 0.10977(14) 0.0256(5) Uani 1 1 d .
C12 C 0.47554(10) -0.1061(2) 0.12099(17) 0.0380(7) Uani 1 1 d .
H12 H 0.4406 -0.1231 0.1153 0.046 Uiso 1 1 calc R
C13 C 0.51036(12) -0.1971(3) 0.14084(18) 0.0435(7) Uani 1 1 d .
H13 H 0.4989 -0.2776 0.1484 0.052 Uiso 1 1 calc R
C14 C 0.56275(11) -0.1707(3) 0.14994(17) 0.0400(7) Uani 1 1 d .
H14 H 0.5853 -0.2343 0.1639 0.048 Uiso 1 1 calc R
C15 C 0.58202(10) -0.0529(2) 0.13881(16) 0.0325(6) Uani 1 1 d .
H15 H 0.6170 -0.0364 0.1450 0.039 Uiso 1 1 calc R
C16 C 0.54713(9) 0.0403(2) 0.11790(14) 0.0249(5) Uani 1 1 d .
C17 C 0.50788(9) 0.2084(2) 0.08027(15) 0.0296(5) Uani 1 1 d .
H17 H 0.5015 0.2898 0.0646 0.035 Uiso 1 1 calc R
C18 C 0.41546(9) 0.1407(3) 0.07120(15) 0.0349(6) Uani 1 1 d .
H18A H 0.4038 0.0821 0.0292 0.042 Uiso 1 1 calc R
H18B H 0.4101 0.2231 0.0488 0.042 Uiso 1 1 calc R
C19 C 0.38326(9) 0.1253(3) 0.14902(16) 0.0353(6) Uani 1 1 d .
H19A H 0.3911 0.0456 0.1737 0.042 Uiso 1 1 calc R
H19B H 0.3473 0.1244 0.1322 0.042 Uiso 1 1 calc R
C20 C 0.39077(9) 0.2240(2) 0.21588(15) 0.0279(5) Uani 1 1 d .
C21 C 0.25530(10) 0.4709(2) 0.65643(15) 0.0319(6) Uani 1 1 d .
C22 C 0.27777(11) 0.5878(3) 0.65866(19) 0.0433(7) Uani 1 1 d .
H22 H 0.3116 0.5991 0.6764 0.052 Uiso 1 1 calc R
C23 C 0.24768(12) 0.6851(3) 0.6335(2) 0.0501(8) Uani 1 1 d .
H23 H 0.2616 0.7642 0.6336 0.060 Uiso 1 1 calc R
C24 C 0.19642(12) 0.6688(3) 0.60746(19) 0.0456(7) Uani 1 1 d .
H24 H 0.1773 0.7369 0.5900 0.055 Uiso 1 1 calc R
C25 C 0.17393(10) 0.5544(3) 0.60723(17) 0.0373(6) Uani 1 1 d .
H25 H 0.1398 0.5442 0.5906 0.045 Uiso 1 1 calc R
C26 C 0.20371(9) 0.4532(2) 0.63271(15) 0.0298(6) Uani 1 1 d .
C27 C 0.23457(10) 0.2748(3) 0.66732(17) 0.0347(6) Uani 1 1 d .
H27 H 0.2373 0.1905 0.6778 0.042 Uiso 1 1 calc R
C28 C 0.32530(9) 0.3223(3) 0.70966(16) 0.0368(6) Uani 1 1 d .
H28A H 0.3266 0.2342 0.7203 0.044 Uiso 1 1 calc R
H28B H 0.3309 0.3644 0.7626 0.044 Uiso 1 1 calc R
C29 C 0.36829(9) 0.3566(3) 0.65044(16) 0.0352(6) Uani 1 1 d .
H29A H 0.4010 0.3411 0.6785 0.042 Uiso 1 1 calc R
H29B H 0.3663 0.4444 0.6391 0.042 Uiso 1 1 calc R
C30 C 0.36772(9) 0.2876(2) 0.56725(16) 0.0272(5) Uani 1 1 d .
C31 C -0.00807(9) 0.0170(2) 0.60966(15) 0.0314(6) Uani 1 1 d .
C32 C -0.03049(11) -0.0993(3) 0.60871(19) 0.0433(7) Uani 1 1 d .
H32 H -0.0645 -0.1106 0.5916 0.052 Uiso 1 1 calc R
C33 C -0.00040(12) -0.1967(3) 0.6340(2) 0.0507(8) Uani 1 1 d .
H33 H -0.0145 -0.2756 0.6348 0.061 Uiso 1 1 calc R
C34 C 0.05135(12) -0.1804(3) 0.65889(19) 0.0467(7) Uani 1 1 d .
H34 H 0.0706 -0.2483 0.6761 0.056 Uiso 1 1 calc R
C35 C 0.07398(11) -0.0644(3) 0.65803(17) 0.0377(6) Uani 1 1 d .
H35 H 0.1082 -0.0536 0.6741 0.045 Uiso 1 1 calc R
C36 C 0.04388(10) 0.0355(2) 0.63240(15) 0.0307(6) Uani 1 1 d .
C37 C 0.01254(10) 0.2131(3) 0.59614(17) 0.0362(6) Uani 1 1 d .
H37 H 0.0097 0.2970 0.5847 0.043 Uiso 1 1 calc R
C38 C -0.07872(10) 0.1634(3) 0.55702(17) 0.0409(7) Uani 1 1 d .
H38A H -0.0856 0.1175 0.5059 0.049 Uiso 1 1 calc R
H38B H -0.0801 0.2506 0.5434 0.049 Uiso 1 1 calc R
C39 C -0.12029(10) 0.1343(3) 0.61984(17) 0.0388(7) Uani 1 1 d .
H39A H -0.1536 0.1495 0.5938 0.047 Uiso 1 1 calc R
H39B H -0.1185 0.0471 0.6337 0.047 Uiso 1 1 calc R
C40 C -0.11648(9) 0.2085(2) 0.70003(16) 0.0296(6) Uani 1 1 d .
Cu1 Cu 0.383076(11) 0.27348(3) 0.396014(19) 0.02443(10) Uani 1 1 d U
Cu2 Cu 0.123863(11) 0.24351(3) 0.631152(19) 0.02980(10) Uani 1 1 d .
N1 N 0.23105(7) 0.38244(19) 0.36050(13) 0.0280(5) Uani 1 1 d .
N2 N 0.31386(7) 0.35403(18) 0.39316(13) 0.0286(5) Uani 1 1 d .
N3 N 0.47072(7) 0.12217(19) 0.08681(12) 0.0278(5) Uani 1 1 d .
N4 N 0.55409(7) 0.16537(19) 0.09838(12) 0.0281(5) Uani 1 1 d .
N5 N 0.27396(8) 0.3542(2) 0.67710(13) 0.0318(5) Uani 1 1 d .
N6 N 0.19193(8) 0.3279(2) 0.64153(13) 0.0341(5) Uani 1 1 d .
N7 N -0.02683(8) 0.1330(2) 0.58794(13) 0.0344(5) Uani 1 1 d .
N8 N 0.05557(8) 0.1602(2) 0.62210(13) 0.0339(5) Uani 1 1 d .
O1 O 0.11113(7) 0.32869(17) 0.52557(11) 0.0363(4) Uani 1 1 d .
O2 O 0.16029(8) 0.19179(19) 0.46168(14) 0.0521(5) Uani 1 1 d .
O3 O 0.36802(6) 0.20038(16) 0.28440(11) 0.0327(4) Uani 1 1 d .
O4 O 0.41668(8) 0.31730(19) 0.20169(12) 0.0489(5) Uani 1 1 d .
O5 O 0.39504(6) 0.33667(16) 0.51062(10) 0.0296(4) Uani 1 1 d .
O6 O 0.34281(8) 0.19215(18) 0.55948(12) 0.0462(5) Uani 1 1 d .
O7 O -0.09555(9) 0.30962(19) 0.70184(14) 0.0540(6) Uani 1 1 d .
O8 O -0.13749(7) 0.15773(17) 0.76342(11) 0.0354(4) Uani 1 1 d .
O9 O 0.42943(8) 0.45034(18) 0.34539(13) 0.0505(5) Uani 1 1 d U
H9C H 0.4162 0.5200 0.3336 0.076 Uiso 1 1 d R
H9D H 0.4408 0.4250 0.2988 0.076 Uiso 1 1 d R
O10 O 0.46635(9) 0.5163(2) 0.58423(18) 0.0788(8) Uani 1 1 d .
H10C H 0.4946 0.5182 0.5581 0.118 Uiso 1 1 d R
H10D H 0.4474 0.4612 0.5617 0.118 Uiso 1 1 d R
O11 O 0.29759(9) -0.00939(19) 0.48478(16) 0.0629(6) Uani 1 1 d .
H11C H 0.3100 0.0512 0.5122 0.094 Uiso 1 1 d R
H11D H 0.2926 0.0047 0.4329 0.094 Uiso 1 1 d R
O12 O 0.19905(10) -0.0134(2) 0.54999(16) 0.0723(7) Uani 1 1 d .
H12C H 0.1837 0.0557 0.5523 0.108 Uiso 1 1 d R
H12D H 0.2305 0.0061 0.5444 0.108 Uiso 1 1 d R
O13 O 0.29615(8) 0.0038(2) 0.30576(15) 0.0608(6) Uani 1 1 d .
H13C H 0.2689 0.0103 0.2761 0.091 Uiso 1 1 d R
H13D H 0.3156 0.0600 0.2869 0.091 Uiso 1 1 d R
O14 O 0.20565(8) 0.0393(2) 0.22276(17) 0.0681(7) Uani 1 1 d .
H14C H 0.1884 -0.0194 0.2010 0.102 Uiso 1 1 d R
H14D H 0.1978 0.0398 0.2743 0.102 Uiso 1 1 d R
O15 O 0.04885(10) 0.4881(2) 0.21658(19) 0.0853(9) Uani 1 1 d .
H15C H 0.0417 0.4908 0.2683 0.128 Uiso 1 1 d R
H15D H 0.0683 0.5503 0.2101 0.128 Uiso 1 1 d R
O16 O 0.04537(9) 0.5271(2) 0.53985(18) 0.0753(8) Uani 1 1 d .
H16C H 0.0663 0.4669 0.5415 0.113 Uiso 1 1 d R
H16D H 0.0166 0.4971 0.5539 0.113 Uiso 1 1 d R

loop_
_atom_site_aniso_label
_atom_site_aniso_U_11
_atom_site_aniso_U_22
_atom_site_aniso_U_33
_atom_site_aniso_U_23
_atom_site_aniso_U_13
_atom_site_aniso_U_12
C1 0.0236(12) 0.0297(13) 0.0242(12) 0.0004(10) 0.0024(10) 0.0024(10)
C2 0.0283(14) 0.0351(15) 0.0483(17) 0.0029(13) 0.0010(12) 0.0087(11)
C3 0.0411(16) 0.0284(14) 0.0559(19) -0.0016(13) 0.0069(14) 0.0106(12)
C4 0.0401(16) 0.0302(15) 0.0452(17) -0.0057(12) 0.0024(13) -0.0022(12)
C5 0.0286(13) 0.0362(15) 0.0307(14) -0.0028(11) -0.0028(11) 0.0024(11)
C6 0.0249(12) 0.0273(13) 0.0255(13) 0.0011(10) 0.0038(10) 0.0053(10)
C7 0.0281(13) 0.0290(14) 0.0352(14) -0.0008(11) 0.0036(11) 0.0033(11)
C8 0.0281(14) 0.0474(17) 0.0300(14) 0.0033(12) -0.0034(11) -0.0036(12)
C9 0.0256(13) 0.0440(16) 0.0373(15) 0.0104(13) 0.0016(11) 0.0006(11)
C10 0.0239(12) 0.0299(14) 0.0335(14) 0.0014(11) -0.0026(10) -0.0049(10)
C11 0.0248(12) 0.0320(13) 0.0201(12) -0.0032(10) 0.0026(10) -0.0023(10)
C12 0.0347(15) 0.0398(16) 0.0397(16) -0.0073(13) 0.0043(12) -0.0142(12)
C13 0.0528(18) 0.0329(16) 0.0449(17) -0.0012(13) 0.0083(14) -0.0108(13)
C14 0.0496(17) 0.0323(15) 0.0380(16) 0.0015(12) 0.0020(13) 0.0057(13)
C15 0.0265(13) 0.0403(15) 0.0307(14) -0.0019(12) 0.0006(11) -0.0004(11)
C16 0.0252(12) 0.0269(13) 0.0227(12) -0.0022(10) 0.0034(10) -0.0062(10)
C17 0.0290(13) 0.0324(14) 0.0273(13) 0.0018(11) 0.0013(10) -0.0022(11)
C18 0.0224(13) 0.0589(18) 0.0232(13) -0.0094(12) -0.0026(10) 0.0016(12)
C19 0.0225(13) 0.0483(17) 0.0351(15) -0.0115(12) 0.0044(11) -0.0023(11)
C20 0.0237(12) 0.0344(14) 0.0256(13) 0.0003(11) -0.0008(10) 0.0066(11)
C21 0.0302(14) 0.0410(16) 0.0247(13) -0.0057(11) 0.0050(10) -0.0066(11)
C22 0.0338(15) 0.0450(17) 0.0513(18) -0.0123(14) 0.0053(13) -0.0148(13)
C23 0.0518(19) 0.0361(17) 0.063(2) -0.0052(15) 0.0137(16) -0.0140(14)
C24 0.0504(18) 0.0395(17) 0.0472(18) 0.0030(14) 0.0043(14) -0.0029(14)
C25 0.0340(15) 0.0436(16) 0.0344(15) -0.0025(12) -0.0007(12) -0.0055(12)
C26 0.0310(13) 0.0351(14) 0.0234(13) -0.0042(11) 0.0050(10) -0.0105(11)
C27 0.0347(15) 0.0367(15) 0.0326(15) 0.0022(12) 0.0026(12) -0.0064(12)
C28 0.0278(14) 0.0564(18) 0.0263(14) -0.0026(13) -0.0005(11) -0.0004(12)
C29 0.0261(13) 0.0497(17) 0.0299(14) -0.0113(12) 0.0013(11) -0.0030(12)
C30 0.0236(12) 0.0284(13) 0.0294(13) -0.0018(11) -0.0032(10) 0.0043(10)
C31 0.0280(13) 0.0414(15) 0.0250(13) -0.0058(11) 0.0058(10) -0.0086(11)
C32 0.0312(15) 0.0499(18) 0.0488(18) -0.0131(14) 0.0057(13) -0.0152(13)
C33 0.0510(19) 0.0393(17) 0.062(2) -0.0085(15) 0.0103(16) -0.0142(15)
C34 0.0528(19) 0.0382(17) 0.0494(18) -0.0003(14) 0.0048(14) -0.0017(14)
C35 0.0365(15) 0.0398(16) 0.0367(15) 0.0003(13) 0.0004(12) -0.0049(12)
C36 0.0320(14) 0.0363(15) 0.0239(13) -0.0016(11) 0.0053(10) -0.0109(11)
C37 0.0353(15) 0.0387(15) 0.0347(15) 0.0029(12) 0.0030(12) -0.0078(12)
C38 0.0331(15) 0.0603(19) 0.0292(14) -0.0059(13) -0.0021(11) 0.0012(13)
C39 0.0273(14) 0.0505(17) 0.0386(16) -0.0145(13) 0.0015(11) -0.0038(12)
C40 0.0222(12) 0.0321(14) 0.0343(14) -0.0040(12) -0.0025(10) 0.0038(10)
Cu1 0.02255(16) 0.02736(17) 0.02347(17) -0.00039(12) 0.00303(11) 0.00543(12)
Cu2 0.02701(18) 0.03419(19) 0.02824(19) 0.00087(13) 0.00137(13) -0.00865(13)
N1 0.0214(10) 0.0313(12) 0.0312(11) 0.0012(9) 0.0009(8) 0.0009(9)
N2 0.0269(11) 0.0279(11) 0.0310(11) -0.0004(9) 0.0001(9) 0.0044(9)
N3 0.0207(10) 0.0369(12) 0.0258(11) -0.0026(9) 0.0001(8) -0.0004(9)
N4 0.0252(11) 0.0315(11) 0.0278(11) 0.0027(9) 0.0030(8) -0.0047(9)
N5 0.0253(11) 0.0411(13) 0.0291(12) -0.0031(10) 0.0029(9) -0.0056(9)
N6 0.0300(12) 0.0384(13) 0.0337(12) 0.0012(10) -0.0012(9) -0.0086(10)
N7 0.0257(11) 0.0458(14) 0.0317(12) -0.0011(10) 0.0024(9) -0.0046(10)
N8 0.0327(12) 0.0364(13) 0.0327(12) 0.0022(10) 0.0013(9) -0.0098(10)
O1 0.0317(10) 0.0452(11) 0.0320(10) 0.0061(9) 0.0014(8) -0.0032(8)
O2 0.0591(14) 0.0379(12) 0.0592(14) 0.0092(10) 0.0025(11) 0.0121(10)
O3 0.0297(9) 0.0412(11) 0.0273(9) -0.0031(8) 0.0023(7) 0.0029(8)
O4 0.0635(14) 0.0465(12) 0.0370(11) -0.0035(10) 0.0122(10) -0.0125(11)
O5 0.0253(9) 0.0354(10) 0.0281(9) -0.0039(8) 0.0019(7) 0.0016(7)
O6 0.0586(13) 0.0365(11) 0.0434(12) -0.0071(9) -0.0007(10) -0.0156(10)
O7 0.0669(15) 0.0416(12) 0.0535(14) -0.0075(10) 0.0013(11) -0.0163(11)
O8 0.0343(10) 0.0406(11) 0.0313(10) -0.0025(8) 0.0028(8) 0.0022(8)
O9 0.0570(13) 0.0394(11) 0.0554(13) -0.0006(10) 0.0174(10) -0.0024(9)
O10 0.0614(16) 0.0633(16) 0.112(2) -0.0172(15) 0.0138(15) -0.0279(13)
O11 0.0735(16) 0.0432(13) 0.0717(16) -0.0118(12) -0.0072(13) -0.0090(11)
O12 0.0775(17) 0.0652(16) 0.0741(18) 0.0177(14) 0.0006(14) -0.0010(13)
O13 0.0483(13) 0.0612(15) 0.0727(16) 0.0113(12) -0.0096(11) -0.0092(11)
O14 0.0530(14) 0.0713(16) 0.0795(18) 0.0071(14) -0.0145(12) -0.0177(12)
O15 0.094(2) 0.0678(17) 0.094(2) -0.0251(16) 0.0012(17) -0.0151(15)
O16 0.0505(14) 0.0665(17) 0.109(2) -0.0124(15) -0.0084(14) 0.0135(12)

loop_
_atom_type_symbol
_atom_type_description
_atom_type_scat_dispersion_real
_atom_type_scat_dispersion_imag
_atom_type_scat_source
C C 0.0033 0.0016 'International Tables Vol C Tables 4.2.6.8 and 6.1.1.4'
Cu Cu 0.3201 1.2651 'International Tables Vol C Tables 4.2.6.8 and 6.1.1.4'
N N 0.0061 0.0033 'International Tables Vol C Tables 4.2.6.8 and 6.1.1.4'
O O 0.0106 0.0060 'International Tables Vol C Tables 4.2.6.8 and 6.1.1.4'
H H 0.0000 0.0000 'International Tables Vol C Tables 4.2.6.8 and 6.1.1.4'

loop_
_geom_angle_atom_site_label_1
_geom_angle_atom_site_label_2
_geom_angle_atom_site_label_3
_geom_angle
_geom_angle_site_symmetry_1
_geom_angle_site_symmetry_3
N1 C1 C2 132.2(2) . .
N1 C1 C6 105.8(2) . .
C2 C1 C6 121.9(2) . .
C3 C2 C1 117.0(2) . .
C3 C2 H2 121.5 . .
C1 C2 H2 121.5 . .
C2 C3 C4 121.6(2) . .
C2 C3 H3 119.2 . .
C4 C3 H3 119.2 . .
C5 C4 C3 121.6(3) . .
C5 C4 H4 119.2 . .
C3 C4 H4 119.2 . .
C4 C5 C6 117.5(2) . .
C4 C5 H5 121.2 . .
C6 C5 H5 121.2 . .
C5 C6 N2 131.1(2) . .
C5 C6 C1 120.2(2) . .
N2 C6 C1 108.7(2) . .
N2 C7 N1 112.9(2) . .
N2 C7 H7 123.5 . .
N1 C7 H7 123.5 . .
N1 C8 C9 113.0(2) . .
N1 C8 H8A 109.0 . .
C9 C8 H8A 109.0 . .
N1 C8 H8B 109.0 . .
C9 C8 H8B 109.0 . .
H8A C8 H8B 107.8 . .
C10 C9 C8 114.5(2) . .
C10 C9 H9A 108.6 . .
C8 C9 H9A 108.6 . .
C10 C9 H9B 108.6 . .
C8 C9 H9B 108.6 . .
H9A C9 H9B 107.6 . .
O2 C10 O1 123.8(2) . .
O2 C10 C9 122.3(2) . .
O1 C10 C9 113.8(2) . .
C12 C11 N3 131.8(2) . .
C12 C11 C16 122.5(2) . .
N3 C11 C16 105.6(2) . .
C13 C12 C11 117.2(2) . .
C13 C12 H12 121.4 . .
C11 C12 H12 121.4 . .
C12 C13 C14 121.1(3) . .
C12 C13 H13 119.4 . .
C14 C13 H13 119.4 . .
C15 C14 C13 121.9(3) . .
C15 C14 H14 119.0 . .
C13 C14 H14 119.0 . .
C14 C15 C16 117.6(2) . .
C14 C15 H15 121.2 . .
C16 C15 H15 121.2 . .
C15 C16 N4 131.8(2) . .
C15 C16 C11 119.6(2) . .
N4 C16 C11 108.5(2) . .
N4 C17 N3 113.0(2) . .
N4 C17 H17 123.5 . .
N3 C17 H17 123.5 . .
N3 C18 C19 113.3(2) . .
N3 C18 H18A 108.9 . .
C19 C18 H18A 108.9 . .
N3 C18 H18B 108.9 . .
C19 C18 H18B 108.9 . .
H18A C18 H18B 107.7 . .
C18 C19 C20 115.5(2) . .
C18 C19 H19A 108.4 . .
C20 C19 H19A 108.4 . .
C18 C19 H19B 108.4 . .
C20 C19 H19B 108.4 . .
H19A C19 H19B 107.5 . .
O4 C20 O3 125.5(2) . .
O4 C20 C19 120.7(2) . .
O3 C20 C19 113.8(2) . .
N5 C21 C22 132.3(2) . .
N5 C21 C26 105.7(2) . .
C22 C21 C26 122.0(3) . .
C23 C22 C21 116.9(3) . .
C23 C22 H22 121.5 . .
C21 C22 H22 121.5 . .
C22 C23 C24 121.8(3) . .
C22 C23 H23 119.1 . .
C24 C23 H23 119.1 . .
C25 C24 C23 121.2(3) . .
C25 C24 H24 119.4 . .
C23 C24 H24 119.4 . .
C24 C25 C26 118.2(3) . .
C24 C25 H25 120.9 . .
C26 C25 H25 120.9 . .
N6 C26 C25 131.9(2) . .
N6 C26 C21 108.4(2) . .
C25 C26 C21 119.7(2) . .
N6 C27 N5 113.3(2) . .
N6 C27 H27 123.4 . .
N5 C27 H27 123.4 . .
N5 C28 C29 113.3(2) . .
N5 C28 H28A 108.9 . .
C29 C28 H28A 108.9 . .
N5 C28 H28B 108.9 . .
C29 C28 H28B 108.9 . .
H28A C28 H28B 107.7 . .
C28 C29 C30 115.1(2) . .
C28 C29 H29A 108.5 . .
C30 C29 H29A 108.5 . .
C28 C29 H29B 108.5 . .
C30 C29 H29B 108.5 . .
H29A C29 H29B 107.5 . .
O6 C30 O5 125.4(2) . .
O6 C30 C29 120.0(2) . .
O5 C30 C29 114.6(2) . .
C32 C31 N7 132.2(3) . .
C32 C31 C36 122.2(3) . .
N7 C31 C36 105.5(2) . .
C33 C32 C31 117.2(3) . .
C33 C32 H32 121.4 . .
C31 C32 H32 121.4 . .
C32 C33 C34 121.7(3) . .
C32 C33 H33 119.2 . .
C34 C33 H33 119.2 . .
C35 C34 C33 121.0(3) . .
C35 C34 H34 119.5 . .
C33 C34 H34 119.5 . .
C34 C35 C36 118.0(3) . .
C34 C35 H35 121.0 . .
C36 C35 H35 121.0 . .
N8 C36 C35 131.6(2) . .
N8 C36 C31 108.5(2) . .
C35 C36 C31 119.9(2) . .
N8 C37 N7 113.0(2) . .
N8 C37 H37 123.5 . .
N7 C37 H37 123.5 . .
N7 C38 C39 113.0(2) . .
N7 C38 H38A 109.0 . .
C39 C38 H38A 109.0 . .
N7 C38 H38B 109.0 . .
C39 C38 H38B 109.0 . .
H38A C38 H38B 107.8 . .
C40 C39 C38 114.2(2) . .
C40 C39 H39A 108.7 . .
C38 C39 H39A 108.7 . .
C40 C39 H39B 108.7 . .
C38 C39 H39B 108.7 . .
H39A C39 H39B 107.6 . .
O7 C40 O8 124.1(2) . .
O7 C40 C39 121.3(2) . .
O8 C40 C39 114.6(2) . .
O5 Cu1 O3 175.88(7) . .
O5 Cu1 N2 90.04(7) . .
O3 Cu1 N2 89.24(8) . .
O5 Cu1 N4 92.43(8) . 2_655
O3 Cu1 N4 87.61(8) . 2_655
N2 Cu1 N4 170.15(8) . 2_655
O5 Cu1 O9 87.83(7) . .
O3 Cu1 O9 96.28(8) . .
N2 Cu1 O9 95.73(8) . .
N4 Cu1 O9 93.89(8) 2_655 .
O1 Cu2 O8 179.30(7) . 2_556
O1 Cu2 N8 90.60(8) . .
O8 Cu2 N8 89.92(8) 2_556 .
O1 Cu2 N6 89.74(8) . .
O8 Cu2 N6 89.75(8) 2_556 .
N8 Cu2 N6 179.28(9) . .
C7 N1 C1 107.2(2) . .
C7 N1 C8 125.5(2) . .
C1 N1 C8 126.9(2) . .
C7 N2 C6 105.3(2) . .
C7 N2 Cu1 125.83(17) . .
C6 N2 Cu1 128.18(16) . .
C17 N3 C11 107.2(2) . .
C17 N3 C18 126.3(2) . .
C11 N3 C18 126.5(2) . .
C17 N4 C16 105.7(2) . .
C17 N4 Cu1 122.82(17) . 2_655
C16 N4 Cu1 131.27(16) . 2_655
C27 N5 C21 106.9(2) . .
C27 N5 C28 125.4(2) . .
C21 N5 C28 127.6(2) . .
C27 N6 C26 105.8(2) . .
C27 N6 Cu2 124.77(19) . .
C26 N6 Cu2 129.11(18) . .
C37 N7 C31 107.1(2) . .
C37 N7 C38 125.6(2) . .
C31 N7 C38 127.2(2) . .
C37 N8 C36 105.8(2) . .
C37 N8 Cu2 125.24(18) . .
C36 N8 Cu2 128.65(18) . .
C10 O1 Cu2 115.67(16) . .
C20 O3 Cu1 126.99(17) . .
C30 O5 Cu1 115.53(16) . .
C40 O8 Cu2 113.77(16) . 2_556
Cu1 O9 H9C 125.2 . .
Cu1 O9 H9D 102.6 . .
H9C O9 H9D 103.8 . .
H10C O10 H10D 108.1 . .
H11C O11 H11D 114.5 . .
H12C O12 H12D 103.8 . .
H13C O13 H13D 103.8 . .
H14C O14 H14D 105.6 . .
H15C O15 H15D 103.3 . .
H16C O16 H16D 105.4 . .

loop_
_geom_bond_atom_site_label_1
_geom_bond_atom_site_label_2
_geom_bond_distance
_geom_bond_site_symmetry_2
C1 N1 1.386(3) .
C1 C2 1.395(3) .
C1 C6 1.406(3) .
C2 C3 1.373(4) .
C2 H2 0.9300 .
C3 C4 1.401(4) .
C3 H3 0.9300 .
C4 C5 1.382(4) .
C4 H4 0.9300 .
C5 C6 1.395(3) .
C5 H5 0.9300 .
C6 N2 1.397(3) .
C7 N2 1.331(3) .
C7 N1 1.345(3) .
C7 H7 0.9300 .
C8 N1 1.474(3) .
C8 C9 1.523(3) .
C8 H8A 0.9700 .
C8 H8B 0.9700 .
C9 C10 1.504(4) .
C9 H9A 0.9700 .
C9 H9B 0.9700 .
C10 O2 1.218(3) .
C10 O1 1.292(3) .
C11 C12 1.387(3) .
C11 N3 1.390(3) .
C11 C16 1.404(3) .
C12 C13 1.372(4) .
C12 H12 0.9300 .
C13 C14 1.398(4) .
C13 H13 0.9300 .
C14 C15 1.383(4) .
C14 H14 0.9300 .
C15 C16 1.395(3) .
C15 H15 0.9300 .
C16 N4 1.402(3) .
C17 N4 1.318(3) .
C17 N3 1.349(3) .
C17 H17 0.9300 .
C18 N3 1.469(3) .
C18 C19 1.517(3) .
C18 H18A 0.9700 .
C18 H18B 0.9700 .
C19 C20 1.522(4) .
C19 H19A 0.9700 .
C19 H19B 0.9700 .
C20 O4 1.237(3) .
C20 O3 1.277(3) .
C21 N5 1.392(3) .
C21 C22 1.395(4) .
C21 C26 1.403(3) .
C22 C23 1.370(4) .
C22 H22 0.9300 .
C23 C24 1.402(4) .
C23 H23 0.9300 .
C24 C25 1.370(4) .
C24 H24 0.9300 .
C25 C26 1.399(4) .
C25 H25 0.9300 .
C26 N6 1.399(3) .
C27 N6 1.311(3) .
C27 N5 1.345(3) .
C27 H27 0.9300 .
C28 N5 1.468(3) .
C28 C29 1.520(3) .
C28 H28A 0.9700 .
C28 H28B 0.9700 .
C29 C30 1.524(3) .
C29 H29A 0.9700 .
C29 H29B 0.9700 .
C30 O6 1.226(3) .
C30 O5 1.274(3) .
C31 C32 1.388(4) .
C31 N7 1.390(3) .
C31 C36 1.409(3) .
C32 C33 1.372(4) .
C32 H32 0.9300 .
C33 C34 1.410(4) .
C33 H33 0.9300 .
C34 C35 1.387(4) .
C34 H34 0.9300 .
C35 C36 1.394(4) .
C35 H35 0.9300 .
C36 N8 1.394(3) .
C37 N8 1.319(3) .
C37 N7 1.347(3) .
C37 H37 0.9300 .
C38 N7 1.468(3) .
C38 C39 1.518(4) .
C38 H38A 0.9700 .
C38 H38B 0.9700 .
C39 C40 1.515(4) .
C39 H39A 0.9700 .
C39 H39B 0.9700 .
C40 O7 1.223(3) .
C40 O8 1.281(3) .
Cu1 O5 1.9750(18) .
Cu1 O3 1.9847(19) .
Cu1 N2 2.001(2) .
Cu1 N4 2.011(2) 2_655
Cu1 O9 2.409(2) .
Cu2 O1 1.9466(19) .
Cu2 O8 1.9514(19) 2_556
Cu2 N8 1.996(2) .
Cu2 N6 1.998(2) .
N4 Cu1 2.011(2) 2_655
O8 Cu2 1.9514(19) 2_556
O9 H9C 0.8496 .
O9 H9D 0.8496 .
O10 H10C 0.8504 .
O10 H10D 0.8504 .
O11 H11C 0.8503 .
O11 H11D 0.8502 .
O12 H12C 0.8503 .
O12 H12D 0.8504 .
O13 H13C 0.8504 .
O13 H13D 0.8500 .
O14 H14C 0.8498 .
O14 H14D 0.8502 .
O15 H15C 0.8501 .
O15 H15D 0.8499 .
O16 H16C 0.8501 .
O16 H16D 0.8499 .

loop_
_geom_torsion_atom_site_label_1
_geom_torsion_atom_site_label_2
_geom_torsion_atom_site_label_3
_geom_torsion_atom_site_label_4
_geom_torsion
_geom_torsion_site_symmetry_1
_geom_torsion_site_symmetry_4
N1 C1 C2 C3 -179.4(3) . .
C6 C1 C2 C3 -2.4(4) . .
C1 C2 C3 C4 -0.1(4) . .
C2 C3 C4 C5 1.6(4) . .
C3 C4 C5 C6 -0.4(4) . .
C4 C5 C6 N2 177.0(3) . .
C4 C5 C6 C1 -2.0(4) . .
N1 C1 C6 C5 -178.8(2) . .
C2 C1 C6 C5 3.5(4) . .
N1 C1 C6 N2 2.1(3) . .
C2 C1 C6 N2 -175.7(2) . .
N1 C8 C9 C10 -67.2(3) . .
C8 C9 C10 O2 -18.9(4) . .
C8 C9 C10 O1 162.3(2) . .
N3 C11 C12 C13 177.4(3) . .
C16 C11 C12 C13 0.1(4) . .
C11 C12 C13 C14 0.5(4) . .
C12 C13 C14 C15 -0.5(4) . .
C13 C14 C15 C16 0.0(4) . .
C14 C15 C16 N4 -176.2(2) . .
C14 C15 C16 C11 0.6(4) . .
C12 C11 C16 C15 -0.6(4) . .
N3 C11 C16 C15 -178.5(2) . .
C12 C11 C16 N4 176.8(2) . .
N3 C11 C16 N4 -1.0(2) . .
N3 C18 C19 C20 68.1(3) . .
C18 C19 C20 O4 8.5(4) . .
C18 C19 C20 O3 -171.9(2) . .
N5 C21 C22 C23 -179.9(3) . .
C26 C21 C22 C23 -2.4(4) . .
C21 C22 C23 C24 0.7(4) . .
C22 C23 C24 C25 0.9(5) . .
C23 C24 C25 C26 -0.8(4) . .
C24 C25 C26 N6 178.0(3) . .
C24 C25 C26 C21 -0.9(4) . .
N5 C21 C26 N6 1.5(3) . .
C22 C21 C26 N6 -176.5(2) . .
N5 C21 C26 C25 -179.4(2) . .
C22 C21 C26 C25 2.5(4) . .
N5 C28 C29 C30 -64.4(3) . .
C28 C29 C30 O6 -17.5(4) . .
C28 C29 C30 O5 163.4(2) . .
N7 C31 C32 C33 179.4(3) . .
C36 C31 C32 C33 2.4(4) . .
C31 C32 C33 C34 -0.9(5) . .
C32 C33 C34 C35 -0.5(5) . .
C33 C34 C35 C36 0.5(4) . .
C34 C35 C36 N8 -177.5(3) . .
C34 C35 C36 C31 1.0(4) . .
C32 C31 C36 N8 176.3(2) . .
N7 C31 C36 N8 -1.4(3) . .
C32 C31 C36 C35 -2.5(4) . .
N7 C31 C36 C35 179.8(2) . .
N7 C38 C39 C40 63.5(3) . .
C38 C39 C40 O7 25.4(4) . .
C38 C39 C40 O8 -155.7(2) . .
N2 C7 N1 C1 0.6(3) . .
N2 C7 N1 C8 174.3(2) . .
C2 C1 N1 C7 175.8(3) . .
C6 C1 N1 C7 -1.6(3) . .
C2 C1 N1 C8 2.3(4) . .
C6 C1 N1 C8 -175.1(2) . .
C9 C8 N1 C7 120.4(3) . .
C9 C8 N1 C1 -67.3(3) . .
N1 C7 N2 C6 0.7(3) . .
N1 C7 N2 Cu1 -170.75(16) . .
C5 C6 N2 C7 179.3(3) . .
C1 C6 N2 C7 -1.7(3) . .
C5 C6 N2 Cu1 -9.6(4) . .
C1 C6 N2 Cu1 169.44(16) . .
O5 Cu1 N2 C7 -133.6(2) . .
O3 Cu1 N2 C7 42.4(2) . .
O9 Cu1 N2 C7 138.6(2) . .
O5 Cu1 N2 C6 57.0(2) . .
O3 Cu1 N2 C6 -127.1(2) . .
O9 Cu1 N2 C6 -30.8(2) . .
N4 C17 N3 C11 -1.1(3) . .
N4 C17 N3 C18 179.8(2) . .
C12 C11 N3 C17 -176.3(3) . .
C16 C11 N3 C17 1.3(2) . .
C12 C11 N3 C18 2.8(4) . .
C16 C11 N3 C18 -179.6(2) . .
C19 C18 N3 C17 -114.7(3) . .
C19 C18 N3 C11 66.4(3) . .
N3 C17 N4 C16 0.5(3) . .
N3 C17 N4 Cu1 -174.75(15) . 2_655
C15 C16 N4 C17 177.4(3) . .
C11 C16 N4 C17 0.4(3) . .
C15 C16 N4 Cu1 -7.9(4) . 2_655
C11 C16 N4 Cu1 175.03(16) . 2_655
N6 C27 N5 C21 0.5(3) . .
N6 C27 N5 C28 176.3(2) . .
C22 C21 N5 C27 176.5(3) . .
C26 C21 N5 C27 -1.2(3) . .
C22 C21 N5 C28 0.9(4) . .
C26 C21 N5 C28 -176.9(2) . .
C29 C28 N5 C27 124.1(3) . .
C29 C28 N5 C21 -60.9(3) . .
N5 C27 N6 C26 0.4(3) . .
N5 C27 N6 Cu2 -173.45(16) . .
C25 C26 N6 C27 179.8(3) . .
C21 C26 N6 C27 -1.2(3) . .
C25 C26 N6 Cu2 -6.7(4) . .
C21 C26 N6 Cu2 172.30(17) . .
O1 Cu2 N6 C27 -138.6(2) . .
O8 Cu2 N6 C27 40.9(2) 2_556 .
O1 Cu2 N6 C26 49.0(2) . .
O8 Cu2 N6 C26 -131.5(2) 2_556 .
N8 C37 N7 C31 -0.6(3) . .
N8 C37 N7 C38 -177.3(2) . .
C32 C31 N7 C37 -176.2(3) . .
C36 C31 N7 C37 1.2(3) . .
C32 C31 N7 C38 0.5(4) . .
C36 C31 N7 C38 177.9(2) . .
C39 C38 N7 C37 -121.3(3) . .
C39 C38 N7 C31 62.5(3) . .
N7 C37 N8 C36 -0.3(3) . .
N7 C37 N8 Cu2 173.62(17) . .
C35 C36 N8 C37 179.7(3) . .
C31 C36 N8 C37 1.1(3) . .
C35 C36 N8 Cu2 6.0(4) . .
C31 C36 N8 Cu2 -172.59(17) . .
O1 Cu2 N8 C37 -40.8(2) . .
O8 Cu2 N8 C37 139.6(2) 2_556 .
O1 Cu2 N8 C36 131.7(2) . .
O8 Cu2 N8 C36 -47.8(2) 2_556 .
O2 C10 O1 Cu2 15.9(3) . .
C9 C10 O1 Cu2 -165.37(16) . .
N8 Cu2 O1 C10 -107.71(18) . .
N6 Cu2 O1 C10 72.93(18) . .
O4 C20 O3 Cu1 -19.8(4) . .
C19 C20 O3 Cu1 160.65(16) . .
N2 Cu1 O3 C20 114.2(2) . .
N4 Cu1 O3 C20 -75.1(2) 2_655 .
O9 Cu1 O3 C20 18.6(2) . .
O6 C30 O5 Cu1 14.4(3) . .
C29 C30 O5 Cu1 -166.57(16) . .
N2 Cu1 O5 C30 69.72(17) . .
N4 Cu1 O5 C30 -100.74(17) 2_655 .
O9 Cu1 O5 C30 165.46(17) . .
O7 C40 O8 Cu2 -9.3(3) . 2_556
C39 C40 O8 Cu2 171.91(16) . 2_556
